data_7160816
loop_
_publ_author_name
'Liu, Miao'
'Zhang, Xueying'
'Li, Nan'
'Zhang, Xu'
'Zhao, Congyong'
'Shen, Xiaobao'
'Zhai, Hongbin'
'Wu, Fufang'

_publ_section_title
;
 Catalyst-free C-H bond halogenation/imidation of N-heterocycles.
;
_journal_issue 44
_journal_name_full 'Organic &amp; biomolecular chemistry'
_journal_page_first 10072
_journal_page_last 10076
_journal_paper_doi 10.1039/d5ob01463h
_journal_volume 23
_journal_year 2025
_chemical_formula_moiety 'C17 H9 Br N2 O2'
_chemical_formula_sum 'C17 H9 Br N2 O2'
_chemical_formula_weight 353.17
_space_group_crystal_system monoclinic
_space_group_IT_number 15
_space_group_name_Hall '-C 2yc'
_space_group_name_H-M_alt 'C 1 2/c 1'
_atom_sites_solution_hydrogens geom
_atom_sites_solution_primary dual
_atom_sites_solution_secondary difmap
_audit_creation_date 2025-02-25
_audit_creation_method
;
Olex2 1.5
(compiled 2022.04.07 svn.rca3783a0 for OlexSys, GUI svn.r6498)
;
_audit_update_record
;
2025-05-29 deposited with the CCDC.	2025-10-17 downloaded from the CCDC.
;
_cell_angle_alpha 90
_cell_angle_beta 121.523(7)
_cell_angle_gamma 90
_cell_formula_units_Z 8
_cell_length_a 18.9318(14)
_cell_length_b 11.3071(6)
_cell_length_c 15.6112(10)
_cell_measurement_reflns_used 4033
_cell_measurement_temperature 298(2)
_cell_measurement_theta_max 28.3850
_cell_measurement_theta_min 2.1960
_cell_volume 2848.6(4)
_computing_cell_refinement 'CrysAlisPro 1.171.40.84a (Rigaku OD, 2020)'
_computing_data_collection 'CrysAlisPro 1.171.40.84a (Rigaku OD, 2020)'
_computing_data_reduction 'CrysAlisPro 1.171.40.84a (Rigaku OD, 2020)'
_computing_molecular_graphics 'Olex2 1.5 (Dolomanov et al., 2009)'
_computing_publication_material 'Olex2 1.5 (Dolomanov et al., 2009)'
_computing_structure_refinement 'SHELXL 2019/3 (Sheldrick, 2015)'
_computing_structure_solution 'SHELXT 2018/2 (Sheldrick, 2018)'
_diffrn_ambient_temperature 298(2)
_diffrn_detector 'Hybrid Pixel Array Detector'
_diffrn_detector_area_resol_mean 10.0000
_diffrn_detector_type HyPix
_diffrn_measured_fraction_theta_full 0.999
_diffrn_measured_fraction_theta_max 0.874
_diffrn_measurement_details
;
List of Runs (angles in degrees, time in seconds):

  # Type    Start    End  Width  t~exp~   \w     \q     \k     \f   Frames
#--------------------------------------------------------------------------
  1  \w    -51.00  -9.00   0.50   21.51    --   24.18 -19.00-120.00   84
  2  \w    -51.00   5.00   0.50   21.51    --   24.18 -19.00-180.00  112
  3  \w    -72.00 -13.00   0.50   21.51    --   24.18 -19.00 -60.00  118
  4  \w    -71.00   5.00   0.50   21.51    --   24.18 -19.00  90.00  152
  5  \w    -88.00 -63.00   0.50   21.51    --  -23.24-144.00  29.00   50
  6  \w     37.00  95.00   0.50   21.51    --   24.18-144.00  29.00  116
  7  \w     41.00  99.00   0.50   21.51    --   24.18-178.00-180.00  116
  8  \w    -90.00 -32.00   0.50   21.51    --  -23.24 144.00  83.00  116
  9  \w     50.00  75.00   0.50   21.51    --   24.18 178.00  90.00   50
;
_diffrn_measurement_device 'four-circle diffractometer'
_diffrn_measurement_device_type 'XtaLAB Synergy, Single source at offset/far, HyPix'
_diffrn_measurement_method '\w scans'
_diffrn_orient_matrix_type 'CrysAlisPro convention (1999,Acta A55,543-557)'
_diffrn_orient_matrix_UB_11 -0.0171792000
_diffrn_orient_matrix_UB_12 0.0350013000
_diffrn_orient_matrix_UB_13 -0.0362460000
_diffrn_orient_matrix_UB_21 0.0081617000
_diffrn_orient_matrix_UB_22 0.0519051000
_diffrn_orient_matrix_UB_23 0.0246368000
_diffrn_orient_matrix_UB_31 0.0443236000
_diffrn_orient_matrix_UB_32 0.0040040000
_diffrn_orient_matrix_UB_33 -0.0026782000
_diffrn_radiation_monochromator mirror
_diffrn_radiation_probe x-ray
_diffrn_radiation_type 'Mo K\a'
_diffrn_radiation_wavelength 0.71073
_diffrn_reflns_av_R_equivalents 0.0411
_diffrn_reflns_av_unetI/netI 0.0477
_diffrn_reflns_Laue_measured_fraction_full 0.999
_diffrn_reflns_Laue_measured_fraction_max 0.874
_diffrn_reflns_limit_h_max 25
_diffrn_reflns_limit_h_min -24
_diffrn_reflns_limit_k_max 15
_diffrn_reflns_limit_k_min -14
_diffrn_reflns_limit_l_max 20
_diffrn_reflns_limit_l_min -11
_diffrn_reflns_number 10889
_diffrn_reflns_point_group_measured_fraction_full 0.999
_diffrn_reflns_point_group_measured_fraction_max 0.874
_diffrn_reflns_theta_full 25.242
_diffrn_reflns_theta_max 29.680
_diffrn_reflns_theta_min 2.199
_diffrn_source 'micro-focus sealed X-ray tube'
_diffrn_source_target Mo
_diffrn_source_type 'PhotonJet (Mo) X-ray Source'
_diffrn_standards_number 0
_exptl_absorpt_coefficient_mu 2.894
_exptl_absorpt_correction_T_max 1.00000
_exptl_absorpt_correction_T_min 0.02647
_exptl_absorpt_correction_type multi-scan
_exptl_absorpt_process_details
;
CrysAlisPro 1.171.40.84a (Rigaku Oxford Diffraction, 2020)
Empirical absorption correction using spherical harmonics,
implemented in SCALE3 ABSPACK scaling algorithm.
;
_exptl_crystal_colour 'clear light yellow'
_exptl_crystal_colour_lustre clear
_exptl_crystal_colour_modifier light
_exptl_crystal_colour_primary yellow
_exptl_crystal_density_diffrn 1.647
_exptl_crystal_density_method 'not measured'
_exptl_crystal_description block
_exptl_crystal_F_000 1408
_exptl_crystal_size_max 0.15
_exptl_crystal_size_mid 0.13
_exptl_crystal_size_min 0.12
_refine_diff_density_max 0.380
_refine_diff_density_min -0.628
_refine_diff_density_rms 0.104
_refine_ls_extinction_method none
_refine_ls_goodness_of_fit_ref 1.035
_refine_ls_hydrogen_treatment constr
_refine_ls_matrix_type full
_refine_ls_number_parameters 209
_refine_ls_number_reflns 3529
_refine_ls_number_restraints 19
_refine_ls_restrained_S_all 1.033
_refine_ls_R_factor_all 0.0803
_refine_ls_R_factor_gt 0.0522
_refine_ls_shift/su_max 0.000
_refine_ls_shift/su_mean 0.000
_refine_ls_structure_factor_coef Fsqd
_refine_ls_weighting_details 'w=1/[\s^2^(Fo^2^)+(0.0565P)^2^+4.1567P] where P=(Fo^2^+2Fc^2^)/3'
_refine_ls_weighting_scheme calc
_refine_ls_wR_factor_gt 0.1120
_refine_ls_wR_factor_ref 0.1200
_reflns_Friedel_coverage 0.000
_reflns_number_gt 2580
_reflns_number_total 3529
_reflns_threshold_expression 'I > 2\s(I)'
_cod_data_source_file d5ob01463h2.cif
_cod_data_source_block lm250225
_cod_depositor_comments 'Adding full bibliography for 7160816.cif.'
_cod_database_code 7160816
_shelx_shelxl_version_number 2019/3
_shelx_space_group_comment
;
The symmetry employed for this shelxl refinement is uniquely defined
by the following loop, which should always be used as a source of
symmetry information in preference to the above space-group names.
They are only intended as comments.
;
_shelx_estimated_absorpt_t_max 0.723
_shelx_estimated_absorpt_t_min 0.671
_olex2_refinement_description
;
1. Fixed Uiso
 At 1.2 times of:
  All C(H) groups
2. Restrained distances
 O1A-C10 \\sim O1-C10
 with sigma of 0.02
3. Uiso/Uaniso restraints and constraints
C10 \\sim O1 \\sim O1A: within 2A with sigma of 0.01 and sigma for terminal
atoms of 0.02 within 2A
4. Others
 Sof(O1A)=1-FVAR(1)
 Sof(O1)=FVAR(1)
5.a Aromatic/amide H refined with riding coordinates:
 C1(H1), C7(H7), C4(H4), C15(H15), C12(H12), C5(H5), C13(H13), C6(H6), C14(H14)
;
_olex2_submission_special_instructions 'No special instructions were received'
_oxdiff_exptl_absorpt_empirical_details
;
Empirical correction (ABSPACK) includes:
- Absorption correction using spherical harmonics
- Frame scaling
;
_oxdiff_exptl_absorpt_empirical_full_max 16.924
_oxdiff_exptl_absorpt_empirical_full_min 0.469

loop_
_space_group_symop_operation_xyz
'x, y, z'
'-x, y, -z+1/2'
'x+1/2, y+1/2, z'
'-x+1/2, y+1/2, -z+1/2'
'-x, -y, -z'
'x, -y, z-1/2'
'-x+1/2, -y+1/2, -z'
'x+1/2, -y+1/2, z-1/2'

loop_
_atom_site_label
_atom_site_type_symbol
_atom_site_fract_x
_atom_site_fract_y
_atom_site_fract_z
_atom_site_U_iso_or_equiv
_atom_site_adp_type
_atom_site_occupancy
_atom_site_site_symmetry_order
_atom_site_calc_flag
_atom_site_refinement_flags_posn
_atom_site_refinement_flags_adp
_atom_site_refinement_flags_occupancy
_atom_site_disorder_assembly
_atom_site_disorder_group
Br1 Br 0.90708(2) 0.77012(3) 0.79530(3) 0.05183(15) Uani 1 1 d . . . . .
O2 O 0.72104(16) 0.2491(2) 0.57967(19) 0.0490(6) Uani 1 1 d . . . . .
N2 N 0.64708(16) 0.4220(2) 0.5183(2) 0.0385(6) Uani 1 1 d . . . . .
O1 O 0.5398(8) 0.5560(7) 0.438(2) 0.054(3) Uani 0.77(10) 1 d D U P A 1
N1 N 0.72028(18) 0.5245(3) 0.6691(2) 0.0460(7) Uani 1 1 d . . . . .
C3 C 0.82014(18) 0.6396(3) 0.6094(2) 0.0339(7) Uani 1 1 d . . . . .
C8 C 0.75782(19) 0.5581(3) 0.5446(2) 0.0339(7) Uani 1 1 d . . . . .
C17 C 0.65763(19) 0.2991(3) 0.5234(2) 0.0352(7) Uani 1 1 d . . . . .
C16 C 0.5755(2) 0.2506(3) 0.4457(2) 0.0373(7) Uani 1 1 d . . . . .
C2 C 0.82849(19) 0.6599(3) 0.7035(2) 0.0378(7) Uani 1 1 d . . . . .
C9 C 0.71127(19) 0.5043(3) 0.5818(2) 0.0363(7) Uani 1 1 d . . . . .
C11 C 0.52131(19) 0.3440(3) 0.4005(2) 0.0385(7) Uani 1 1 d . . . . .
C1 C 0.7792(2) 0.6038(3) 0.7301(3) 0.0451(8) Uani 1 1 d . . . . .
H1 H 0.786029 0.620518 0.792344 0.054 Uiso 1 1 calc R U . . .
C7 C 0.7441(2) 0.5377(3) 0.4475(2) 0.0427(8) Uani 1 1 d . . . . .
H7 H 0.703957 0.483787 0.404642 0.051 Uiso 1 1 calc R U . . .
C4 C 0.8673(2) 0.6973(3) 0.5754(3) 0.0436(8) Uani 1 1 d . . . . .
H4 H 0.909119 0.749637 0.617642 0.052 Uiso 1 1 calc R U . . .
C10 C 0.5651(2) 0.4560(3) 0.4474(3) 0.0424(8) Uani 1 1 d D U . . .
C15 C 0.5514(2) 0.1353(3) 0.4179(3) 0.0526(9) Uani 1 1 d . . . . .
H15 H 0.587998 0.072793 0.449250 0.063 Uiso 1 1 calc R U . . .
C12 C 0.4406(2) 0.3247(4) 0.3239(3) 0.0518(9) Uani 1 1 d . . . . .
H12 H 0.403935 0.387233 0.293060 0.062 Uiso 1 1 calc R U . . .
C5 C 0.8517(2) 0.6765(3) 0.4809(3) 0.0515(9) Uani 1 1 d . . . . .
H5 H 0.882655 0.715421 0.458943 0.062 Uiso 1 1 calc R U . . .
C13 C 0.4162(2) 0.2098(4) 0.2947(3) 0.0593(11) Uani 1 1 d . . . . .
H13 H 0.362348 0.194514 0.242496 0.071 Uiso 1 1 calc R U . . .
C6 C 0.7898(3) 0.5972(3) 0.4169(3) 0.0506(9) Uani 1 1 d . . . . .
H6 H 0.779534 0.584897 0.352436 0.061 Uiso 1 1 calc R U . . .
C14 C 0.4702(3) 0.1164(4) 0.3414(3) 0.0636(11) Uani 1 1 d . . . . .
H14 H 0.451620 0.039447 0.320928 0.076 Uiso 1 1 calc R U . . .
O1A O 0.546(2) 0.553(3) 0.411(5) 0.046(8) Uani 0.23(10) 1 d D U P A 2

loop_
_atom_site_aniso_label
_atom_site_aniso_U_11
_atom_site_aniso_U_22
_atom_site_aniso_U_33
_atom_site_aniso_U_23
_atom_site_aniso_U_13
_atom_site_aniso_U_12
Br1 0.0431(2) 0.0557(2) 0.0473(2) -0.01764(15) 0.01708(17) -0.01553(16)
O2 0.0388(14) 0.0402(13) 0.0479(15) 0.0001(10) 0.0086(11) 0.0034(10)
N2 0.0308(14) 0.0313(14) 0.0399(15) 0.0025(11) 0.0090(11) -0.0025(10)
O1 0.048(3) 0.041(2) 0.063(6) 0.015(2) 0.022(3) 0.0064(18)
N1 0.0446(17) 0.0489(18) 0.0414(17) -0.0004(12) 0.0204(14) -0.0123(13)
C3 0.0289(15) 0.0293(15) 0.0397(17) 0.0000(12) 0.0153(13) 0.0016(11)
C8 0.0324(16) 0.0272(15) 0.0367(17) 0.0024(12) 0.0143(13) 0.0029(11)
C17 0.0343(17) 0.0324(16) 0.0332(16) -0.0003(12) 0.0136(14) -0.0027(12)
C16 0.0352(17) 0.0409(18) 0.0314(17) -0.0036(12) 0.0143(14) -0.0061(13)
C2 0.0340(17) 0.0333(17) 0.0380(17) -0.0026(12) 0.0132(14) -0.0031(12)
C9 0.0319(16) 0.0278(15) 0.0382(18) 0.0013(12) 0.0106(13) -0.0009(12)
C11 0.0309(17) 0.0477(19) 0.0304(17) 0.0042(13) 0.0115(14) -0.0034(13)
C1 0.051(2) 0.048(2) 0.0342(18) -0.0059(14) 0.0209(16) -0.0112(16)
C7 0.047(2) 0.0347(18) 0.0402(19) -0.0059(13) 0.0187(16) 0.0017(14)
C4 0.0432(19) 0.0389(18) 0.054(2) -0.0022(14) 0.0288(17) -0.0036(14)
C10 0.0326(17) 0.0391(18) 0.0443(19) 0.0090(14) 0.0123(14) -0.0009(14)
C15 0.047(2) 0.041(2) 0.059(2) -0.0106(16) 0.0200(18) -0.0064(16)
C12 0.0317(18) 0.069(3) 0.041(2) 0.0047(17) 0.0102(15) -0.0050(17)
C5 0.061(2) 0.047(2) 0.062(2) 0.0035(17) 0.043(2) 0.0021(17)
C13 0.038(2) 0.083(3) 0.045(2) -0.0162(19) 0.0138(18) -0.0203(19)
C6 0.072(3) 0.044(2) 0.045(2) -0.0015(15) 0.036(2) 0.0069(17)
C14 0.054(2) 0.059(3) 0.068(3) -0.029(2) 0.025(2) -0.024(2)
O1A 0.035(8) 0.036(7) 0.058(12) 0.029(6) 0.019(8) 0.008(5)

loop_
_atom_type_symbol
_atom_type_description
_atom_type_scat_dispersion_real
_atom_type_scat_dispersion_imag
_atom_type_scat_source
C C 0.0033 0.0016 'International Tables Vol C Tables 4.2.6.8 and 6.1.1.4'
H H 0.0000 0.0000 'International Tables Vol C Tables 4.2.6.8 and 6.1.1.4'
Br Br -0.2901 2.4595 'International Tables Vol C Tables 4.2.6.8 and 6.1.1.4'
N N 0.0061 0.0033 'International Tables Vol C Tables 4.2.6.8 and 6.1.1.4'
O O 0.0106 0.0060 'International Tables Vol C Tables 4.2.6.8 and 6.1.1.4'

loop_
_geom_angle_atom_site_label_1
_geom_angle_atom_site_label_2
_geom_angle_atom_site_label_3
_geom_angle
_geom_angle_site_symmetry_1
_geom_angle_site_symmetry_3
_geom_angle_publ_flag
C17 N2 C9 124.0(3) . . ?
C17 N2 C10 112.4(3) . . ?
C10 N2 C9 123.5(3) . . ?
C9 N1 C1 117.3(3) . . ?
C2 C3 C8 116.5(3) . . ?
C2 C3 C4 124.4(3) . . ?
C4 C3 C8 119.0(3) . . ?
C3 C8 C9 116.7(3) . . ?
C7 C8 C3 119.2(3) . . ?
C7 C8 C9 124.2(3) . . ?
O2 C17 N2 124.7(3) . . ?
O2 C17 C16 130.1(3) . . ?
N2 C17 C16 105.2(3) . . ?
C11 C16 C17 108.4(3) . . ?
C15 C16 C17 129.7(3) . . ?
C15 C16 C11 121.9(3) . . ?
C3 C2 Br1 120.7(2) . . ?
C1 C2 Br1 117.9(2) . . ?
C1 C2 C3 121.4(3) . . ?
N1 C9 N2 115.8(3) . . ?
N1 C9 C8 125.7(3) . . ?
C8 C9 N2 118.5(3) . . ?
C16 C11 C10 109.1(3) . . ?
C12 C11 C16 120.8(3) . . ?
C12 C11 C10 130.1(3) . . ?
N1 C1 C2 122.5(3) . . ?
N1 C1 H1 118.8 . . ?
C2 C1 H1 118.8 . . ?
C8 C7 H7 120.0 . . ?
C6 C7 C8 119.9(3) . . ?
C6 C7 H7 120.0 . . ?
C3 C4 H4 119.9 . . ?
C5 C4 C3 120.2(3) . . ?
C5 C4 H4 119.9 . . ?
N2 C10 C11 104.9(3) . . ?
O1 C10 N2 123.8(6) . . ?
O1 C10 C11 131.1(6) . . ?
O1A C10 N2 123.9(18) . . ?
O1A C10 C11 127(2) . . ?
C16 C15 H15 121.5 . . ?
C16 C15 C14 117.1(4) . . ?
C14 C15 H15 121.5 . . ?
C11 C12 H12 121.1 . . ?
C13 C12 C11 117.7(4) . . ?
C13 C12 H12 121.1 . . ?
C4 C5 H5 119.6 . . ?
C4 C5 C6 120.7(3) . . ?
C6 C5 H5 119.6 . . ?
C12 C13 H13 119.3 . . ?
C12 C13 C14 121.3(3) . . ?
C14 C13 H13 119.3 . . ?
C7 C6 C5 120.9(3) . . ?
C7 C6 H6 119.5 . . ?
C5 C6 H6 119.5 . . ?
C15 C14 H14 119.4 . . ?
C13 C14 C15 121.2(4) . . ?
C13 C14 H14 119.4 . . ?

loop_
_geom_bond_atom_site_label_1
_geom_bond_atom_site_label_2
_geom_bond_distance
_geom_bond_site_symmetry_2
_geom_bond_publ_flag
Br1 C2 1.895(3) . ?
O2 C17 1.196(4) . ?
N2 C17 1.401(4) . ?
N2 C9 1.437(4) . ?
N2 C10 1.409(4) . ?
O1 C10 1.205(7) . ?
N1 C9 1.303(4) . ?
N1 C1 1.358(4) . ?
C3 C8 1.420(4) . ?
C3 C2 1.412(4) . ?
C3 C4 1.414(5) . ?
C8 C9 1.421(4) . ?
C8 C7 1.416(5) . ?
C17 C16 1.489(4) . ?
C16 C11 1.381(5) . ?
C16 C15 1.375(5) . ?
C2 C1 1.361(5) . ?
C11 C10 1.481(5) . ?
C11 C12 1.379(5) . ?
C1 H1 0.9300 . ?
C7 H7 0.9300 . ?
C7 C6 1.365(5) . ?
C4 H4 0.9300 . ?
C4 C5 1.366(5) . ?
C10 O1A 1.201(15) . ?
C15 H15 0.9300 . ?
C15 C14 1.384(5) . ?
C12 H12 0.9300 . ?
C12 C13 1.374(6) . ?
C5 H5 0.9300 . ?
C5 C6 1.397(5) . ?
C13 H13 0.9300 . ?
C13 C14 1.382(6) . ?
C6 H6 0.9300 . ?
C14 H14 0.9300 . ?

loop_
_geom_torsion_atom_site_label_1
_geom_torsion_atom_site_label_2
_geom_torsion_atom_site_label_3
_geom_torsion_atom_site_label_4
_geom_torsion
_geom_torsion_site_symmetry_1
_geom_torsion_site_symmetry_2
_geom_torsion_site_symmetry_3
_geom_torsion_site_symmetry_4
_geom_torsion_publ_flag
Br1 C2 C1 N1 179.2(3) . . . . ?
O2 C17 C16 C11 179.4(4) . . . . ?
O2 C17 C16 C15 -0.5(6) . . . . ?
N2 C17 C16 C11 -0.9(4) . . . . ?
N2 C17 C16 C15 179.1(4) . . . . ?
C3 C8 C9 N2 179.5(3) . . . . ?
C3 C8 C9 N1 0.9(5) . . . . ?
C3 C8 C7 C6 -0.8(5) . . . . ?
C3 C2 C1 N1 1.0(5) . . . . ?
C3 C4 C5 C6 -0.7(5) . . . . ?
C8 C3 C2 Br1 -178.1(2) . . . . ?
C8 C3 C2 C1 0.1(5) . . . . ?
C8 C3 C4 C5 1.3(5) . . . . ?
C8 C7 C6 C5 1.6(5) . . . . ?
C17 N2 C9 N1 -84.9(4) . . . . ?
C17 N2 C9 C8 96.3(4) . . . . ?
C17 N2 C10 O1 172(2) . . . . ?
C17 N2 C10 C11 -2.8(4) . . . . ?
C17 N2 C10 O1A -160(5) . . . . ?
C17 C16 C11 C10 -0.8(4) . . . . ?
C17 C16 C11 C12 178.8(3) . . . . ?
C17 C16 C15 C14 -179.2(4) . . . . ?
C16 C11 C10 N2 2.1(4) . . . . ?
C16 C11 C10 O1 -172(2) . . . . ?
C16 C11 C10 O1A 158(5) . . . . ?
C16 C11 C12 C13 0.3(5) . . . . ?
C16 C15 C14 C13 0.4(6) . . . . ?
C2 C3 C8 C9 -0.9(4) . . . . ?
C2 C3 C8 C7 177.4(3) . . . . ?
C2 C3 C4 C5 -176.5(3) . . . . ?
C9 N2 C17 O2 -1.1(5) . . . . ?
C9 N2 C17 C16 179.2(3) . . . . ?
C9 N2 C10 O1 -5(2) . . . . ?
C9 N2 C10 C11 -179.7(3) . . . . ?
C9 N2 C10 O1A 23(6) . . . . ?
C9 N1 C1 C2 -1.0(5) . . . . ?
C9 C8 C7 C6 177.3(3) . . . . ?
C11 C16 C15 C14 0.8(6) . . . . ?
C11 C12 C13 C14 1.0(6) . . . . ?
C1 N1 C9 N2 -178.5(3) . . . . ?
C1 N1 C9 C8 0.1(5) . . . . ?
C7 C8 C9 N2 1.3(5) . . . . ?
C7 C8 C9 N1 -177.3(3) . . . . ?
C4 C3 C8 C9 -178.9(3) . . . . ?
C4 C3 C8 C7 -0.6(4) . . . . ?
C4 C3 C2 Br1 -0.3(4) . . . . ?
C4 C3 C2 C1 177.9(3) . . . . ?
C4 C5 C6 C7 -0.8(6) . . . . ?
C10 N2 C17 O2 -178.0(3) . . . . ?
C10 N2 C17 C16 2.3(4) . . . . ?
C10 N2 C9 N1 91.6(4) . . . . ?
C10 N2 C9 C8 -87.1(4) . . . . ?
C10 C11 C12 C13 179.7(3) . . . . ?
C15 C16 C11 C10 179.2(3) . . . . ?
C15 C16 C11 C12 -1.2(5) . . . . ?
C12 C11 C10 N2 -177.4(3) . . . . ?
C12 C11 C10 O1 8(2) . . . . ?
C12 C11 C10 O1A -21(5) . . . . ?
C12 C13 C14 C15 -1.3(6) . . . . ?
